data_7031086
loop_
_publ_author_name
'Neo, Kian Eang'
'Neo, Yew Chin'
'Chien, Sheau Wei'
'Tan, Geok Kheng'
'Wilkins, Alistair L.'
'Henderson, William'
'Hor, T. S. Andy'

_publ_section_title
;
 [upper bond 1 start]PdCl[PPh(2)CH(2)CH(2)C[upper bond 1
 end]HCH(2)CH(2)PPh(2)] as a precursor to homo- and hetero-metallic
 species directed by ESMS (electrospray ionisation mass spectrometry).
;
_journal_issue 15
_journal_name_full 'Dalton transactions (Cambridge, England : 2003)'
_journal_page_first 2281
_journal_page_last 2287
_journal_paper_doi 10.1039/B403051F
_journal_year 2004
_chemical_formula_sum 'C29 H29 Cl P2 Pd'
_chemical_formula_weight 581.31
_chemical_name_systematic
;
?
;
_space_group_IT_number 19
_symmetry_cell_setting orthorhombic
_symmetry_space_group_name_Hall 'P 2ac 2ab'
_symmetry_space_group_name_H-M 'P 21 21 21'
_atom_sites_solution_hydrogens geom
_atom_sites_solution_primary direct
_atom_sites_solution_secondary difmap
_audit_creation_method SHELXL-97
_cell_angle_alpha 90.00
_cell_angle_beta 90.00
_cell_angle_gamma 90.00
_cell_formula_units_Z 4
_cell_length_a 8.560(2)
_cell_length_b 15.276(4)
_cell_length_c 20.019(5)
_cell_measurement_reflns_used 2015
_cell_measurement_temperature 223(2)
_cell_measurement_theta_max 24.04
_cell_measurement_theta_min 2.43
_cell_volume 2617.7(11)
_computing_cell_refinement 'Bruker SMART'
_computing_data_collection 'Bruker SMART'
_computing_data_reduction 'Bruker SAINT'
_computing_molecular_graphics 'Bruker SHELXTL'
_computing_publication_material 'Bruker SHELXTL'
_computing_structure_refinement 'SHELXL-97 (Sheldrick, 1997)'
_computing_structure_solution 'SHELXS-97 (Sheldrick, 1990)'
_diffrn_ambient_temperature 223(2)
_diffrn_measured_fraction_theta_full 0.991
_diffrn_measured_fraction_theta_max 0.991
_diffrn_measurement_device_type 'CCD area detector'
_diffrn_measurement_method 'phi and omega scans'
_diffrn_radiation_monochromator graphite
_diffrn_radiation_source 'fine-focus sealed tube'
_diffrn_radiation_type MoK\a
_diffrn_radiation_wavelength 0.71073
_diffrn_reflns_av_R_equivalents 0.0612
_diffrn_reflns_av_sigmaI/netI 0.1070
_diffrn_reflns_limit_h_max 9
_diffrn_reflns_limit_h_min -10
_diffrn_reflns_limit_k_max 17
_diffrn_reflns_limit_k_min -18
_diffrn_reflns_limit_l_max 20
_diffrn_reflns_limit_l_min -23
_diffrn_reflns_number 8888
_diffrn_reflns_theta_full 24.99
_diffrn_reflns_theta_max 24.99
_diffrn_reflns_theta_min 1.68
_exptl_absorpt_coefficient_mu 0.949
_exptl_absorpt_correction_T_max 0.9630
_exptl_absorpt_correction_T_min 0.7905
_exptl_absorpt_correction_type 'Sadabs, (Sheldrick 2001)'
_exptl_crystal_colour 'Pale Yellow'
_exptl_crystal_density_diffrn 1.475
_exptl_crystal_density_method 'not measured'
_exptl_crystal_description Needle
_exptl_crystal_F_000 1184
_exptl_crystal_size_max 0.26
_exptl_crystal_size_mid 0.06
_exptl_crystal_size_min 0.04
_refine_diff_density_max 0.846
_refine_diff_density_min -0.778
_refine_diff_density_rms 0.103
_refine_ls_abs_structure_details 'Flack H D (1983), Acta Cryst. A39, 876-881'
_refine_ls_abs_structure_Flack 0.11(8)
_refine_ls_extinction_method none
_refine_ls_goodness_of_fit_ref 0.962
_refine_ls_hydrogen_treatment mixed
_refine_ls_matrix_type full
_refine_ls_number_parameters 304
_refine_ls_number_reflns 4532
_refine_ls_number_restraints 28
_refine_ls_restrained_S_all 0.960
_refine_ls_R_factor_all 0.1034
_refine_ls_R_factor_gt 0.0569
_refine_ls_shift/su_max 0.000
_refine_ls_shift/su_mean 0.000
_refine_ls_structure_factor_coef Fsqd
_refine_ls_weighting_details 'calc w=1/[\s^2^(Fo^2^)+(0.0587P)^2^+0.0000P] where P=(Fo^2^+2Fc^2^)/3'
_refine_ls_weighting_scheme calc
_refine_ls_wR_factor_gt 0.1194
_refine_ls_wR_factor_ref 0.1339
_reflns_number_gt 2892
_reflns_number_total 4532
_reflns_threshold_expression >2sigma(I)
_cod_data_source_file b403051f.txt
_cod_data_source_block 2010
_cod_depositor_comments
;
The following automatic conversions were performed:

'_symmetry_cell_setting' value 'Orthorhombic' changed to
'orthorhombic' according to
/usr/data/users/saulius/automatic-downloads/retrospective/RSC/lib/dictionaries/cif_core.dic
dictionary named 'cif_core.dic' version 2.4.2 from 2011-04-26.

Automatic conversion script
Id: cif_fix_values 2281 2013-09-26 08:29:07Z andrius 
;
_cod_original_cell_volume 2617.8(12)
_cod_original_sg_symbol_H-M P2(1)2(1)2(1)
_cod_database_code 7031086

loop_
_symmetry_equiv_pos_as_xyz
'x, y, z'
'-x+1/2, -y, z+1/2'
'-x, y+1/2, -z+1/2'
'x+1/2, -y+1/2, -z'

loop_
_atom_site_label
_atom_site_type_symbol
_atom_site_fract_x
_atom_site_fract_y
_atom_site_fract_z
_atom_site_U_iso_or_equiv
_atom_site_adp_type
_atom_site_occupancy
_atom_site_symmetry_multiplicity
_atom_site_calc_flag
_atom_site_refinement_flags
_atom_site_disorder_assembly
_atom_site_disorder_group
Pd1 Pd 0.91408(5) 0.50193(7) 0.40058(3) 0.04114(19) Uani 1 1 d . B .
P1 P 1.0131(2) 0.4954(3) 0.50799(10) 0.0434(5) Uani 1 1 d . B .
P2 P 0.75730(19) 0.5074(3) 0.30715(11) 0.0436(6) Uani 1 1 d . B .
Cl1 Cl 1.1575(2) 0.4842(2) 0.33953(12) 0.0604(9) Uani 1 1 d . . .
C1 C 0.7003(8) 0.5224(6) 0.4508(4) 0.042(3) Uani 1 1 d D . .
H1 H 0.6961 0.5869 0.4550 0.050 Uiso 1 1 calc R A 1
C2 C 0.6988(11) 0.4933(12) 0.5210(4) 0.048(2) Uani 0.60 1 d PD B 1
H2A H 0.6087 0.5201 0.5432 0.058 Uiso 0.60 1 calc PR B 1
H2B H 0.6831 0.4298 0.5217 0.058 Uiso 0.60 1 calc PR B 1
C21 C 0.723(2) 0.5584(12) 0.5183(6) 0.048(2) Uani 0.40 1 d PD B 2
H21A H 0.7544 0.6199 0.5140 0.058 Uiso 0.40 1 calc PR B 2
H21B H 0.6227 0.5572 0.5417 0.058 Uiso 0.40 1 calc PR B 2
C3 C 0.8396(8) 0.5137(8) 0.5604(4) 0.056(3) Uani 1 1 d D . .
H3A H 0.8440 0.4760 0.5999 0.068 Uiso 1 1 calc R B 1
H3B H 0.8363 0.5747 0.5753 0.068 Uiso 1 1 calc R B 1
C4 C 0.5613(10) 0.5028(12) 0.4099(4) 0.048(2) Uani 0.60 1 d PD B 1
H4A H 0.4700 0.5283 0.4322 0.058 Uiso 0.60 1 calc PR B 1
H4B H 0.5467 0.4392 0.4093 0.058 Uiso 0.60 1 calc PR B 1
C41 C 0.586(2) 0.5678(12) 0.4082(6) 0.048(2) Uani 0.40 1 d PD B 2
H41A H 0.4848 0.5666 0.4311 0.058 Uiso 0.40 1 calc PR B 2
H41B H 0.6177 0.6293 0.4048 0.058 Uiso 0.40 1 calc PR B 2
C5 C 0.5629(9) 0.5340(6) 0.3401(4) 0.053(3) Uani 1 1 d D . .
H5A H 0.5447 0.5973 0.3384 0.064 Uiso 1 1 calc R B 1
H5B H 0.4816 0.5046 0.3140 0.064 Uiso 1 1 calc R B 1
C1" C 1.1017(11) 0.3913(6) 0.5348(5) 0.044(2) Uani 1 1 d . . .
C2" C 1.0604(11) 0.3499(8) 0.5929(6) 0.055(3) Uani 1 1 d . B .
C3" C 1.1304(14) 0.2728(8) 0.6122(6) 0.070(3) Uani 1 1 d . . .
H3" H 1.1011 0.2455 0.6523 0.084 Uiso 1 1 calc R B .
C4" C 1.2408(14) 0.2371(7) 0.5732(6) 0.066(3) Uani 1 1 d . B .
H4" H 1.2915 0.1854 0.5866 0.079 Uiso 1 1 calc R . .
C5" C 1.2792(15) 0.2757(8) 0.5144(7) 0.060(3) Uani 1 1 d . . .
H5" H 1.3510 0.2473 0.4862 0.072 Uiso 1 1 calc R B .
C6" C 1.2174(13) 0.3546(8) 0.4943(7) 0.053(3) Uani 1 1 d . B .
H6" H 1.2515 0.3826 0.4551 0.064 Uiso 1 1 calc R . .
C1' C 1.1568(11) 0.5751(7) 0.5351(6) 0.048(3) Uani 1 1 d . . .
C2' C 1.2022(16) 0.6401(9) 0.4921(8) 0.074(5) Uani 1 1 d . B .
H2' H 1.1565 0.6435 0.4494 0.089 Uiso 1 1 calc R . .
C3' C 1.3183(18) 0.7032(9) 0.5110(10) 0.091(5) Uani 1 1 d . . .
H3' H 1.3558 0.7446 0.4802 0.109 Uiso 1 1 calc R B .
C4' C 1.3725(15) 0.7012(9) 0.5749(8) 0.090(4) Uani 1 1 d . B .
H4' H 1.4421 0.7450 0.5892 0.108 Uiso 1 1 calc R . .
C5' C 1.3283(12) 0.6370(8) 0.6194(6) 0.065(3) Uani 1 1 d . . .
H5' H 1.3694 0.6352 0.6629 0.078 Uiso 1 1 calc R B .
C6' C 1.2207(10) 0.5747(6) 0.5976(5) 0.050(2) Uani 1 1 d . B .
H6' H 1.1907 0.5303 0.6275 0.060 Uiso 1 1 calc R . .
C1C C 0.7356(10) 0.4036(7) 0.2620(5) 0.046(3) Uani 1 1 d . . .
C2C C 0.8540(10) 0.3453(7) 0.2600(5) 0.051(3) Uani 1 1 d . B .
H2C H 0.9466 0.3575 0.2835 0.061 Uiso 1 1 calc R . .
C3C C 0.8426(12) 0.2679(7) 0.2240(5) 0.054(3) Uani 1 1 d . . .
H3C H 0.9270 0.2285 0.2237 0.065 Uiso 1 1 calc R B .
C4C C 0.7072(13) 0.2479(8) 0.1881(6) 0.061(3) Uani 1 1 d . B .
H4C H 0.6988 0.1960 0.1632 0.073 Uiso 1 1 calc R . .
C5C C 0.5862(13) 0.3076(8) 0.1908(6) 0.068(3) Uani 1 1 d . . .
H5C H 0.4926 0.2947 0.1683 0.081 Uiso 1 1 calc R B .
C6C C 0.5975(11) 0.3840(7) 0.2247(5) 0.052(2) Uani 1 1 d . B .
H6C H 0.5145 0.4243 0.2237 0.062 Uiso 1 1 calc R . .
C1D C 0.8048(10) 0.5844(6) 0.2429(5) 0.040(2) Uani 1 1 d . . .
C2D C 0.9224(11) 0.5657(6) 0.1970(5) 0.050(2) Uani 1 1 d . B .
H2D H 0.9728 0.5110 0.1983 0.060 Uiso 1 1 calc R . .
C3D C 0.9656(12) 0.6270(8) 0.1496(5) 0.064(3) Uani 1 1 d . . .
H3D H 1.0468 0.6139 0.1197 0.076 Uiso 1 1 calc R B .
C4D C 0.8914(14) 0.7070(8) 0.1457(7) 0.078(4) Uani 1 1 d . B .
H4D H 0.9204 0.7472 0.1124 0.094 Uiso 1 1 calc R . .
C5D C 0.7746(12) 0.7280(7) 0.1906(8) 0.070(4) Uani 1 1 d . . .
H5D H 0.7252 0.7830 0.1889 0.084 Uiso 1 1 calc R B .
C6D C 0.7313(11) 0.6665(8) 0.2385(7) 0.067(3) Uani 1 1 d . B .
H6D H 0.6507 0.6802 0.2686 0.081 Uiso 1 1 calc R . .
H2" H 0.999(7) 0.372(4) 0.623(3) 0.003(17) Uiso 1 1 d . . .

loop_
_atom_site_aniso_label
_atom_site_aniso_U_11
_atom_site_aniso_U_22
_atom_site_aniso_U_33
_atom_site_aniso_U_23
_atom_site_aniso_U_13
_atom_site_aniso_U_12
Pd1 0.0206(2) 0.0594(4) 0.0434(3) 0.0086(6) 0.0004(3) 0.0007(5)
P1 0.0307(9) 0.0599(15) 0.0397(11) 0.005(2) -0.0030(8) -0.0020(17)
P2 0.0203(9) 0.0614(16) 0.0492(12) 0.007(2) -0.0026(8) -0.0008(14)
Cl1 0.0246(9) 0.098(3) 0.0590(14) 0.0050(18) 0.0047(9) 0.0010(12)
C1 0.021(4) 0.048(8) 0.056(5) 0.005(5) 0.009(4) 0.005(3)
C2 0.029(4) 0.063(7) 0.052(5) -0.015(8) 0.014(3) 0.006(6)
C21 0.029(4) 0.063(7) 0.052(5) -0.015(8) 0.014(3) 0.006(6)
C3 0.038(4) 0.078(9) 0.054(5) 0.001(7) 0.009(4) 0.009(6)
C4 0.029(4) 0.063(7) 0.052(5) -0.015(8) 0.014(3) 0.006(6)
C41 0.029(4) 0.063(7) 0.052(5) -0.015(8) 0.014(3) 0.006(6)
C5 0.027(5) 0.068(7) 0.064(6) -0.006(5) 0.002(4) 0.008(3)
C1" 0.049(6) 0.043(6) 0.039(6) 0.005(5) -0.007(5) -0.009(5)
C2" 0.044(6) 0.071(8) 0.050(7) -0.004(6) 0.002(6) -0.005(5)
C3" 0.080(8) 0.068(9) 0.062(8) 0.021(7) -0.009(6) -0.006(6)
C4" 0.073(8) 0.046(7) 0.079(9) 0.020(6) -0.032(7) -0.015(5)
C5" 0.064(7) 0.049(8) 0.068(9) -0.013(7) -0.005(6) 0.005(5)
C6" 0.067(8) 0.049(8) 0.044(8) 0.003(6) 0.001(7) 0.007(6)
C1' 0.040(5) 0.040(7) 0.063(7) -0.013(6) -0.001(5) 0.010(4)
C2' 0.076(10) 0.066(10) 0.081(13) 0.003(9) -0.009(9) -0.010(7)
C3' 0.095(11) 0.058(10) 0.120(15) 0.021(10) -0.013(10) -0.013(8)
C4' 0.082(10) 0.074(10) 0.113(12) -0.013(9) -0.009(8) -0.023(7)
C5' 0.059(7) 0.078(9) 0.059(8) -0.015(7) -0.014(6) 0.005(6)
C6' 0.038(5) 0.058(6) 0.055(6) 0.003(6) -0.014(5) -0.001(4)
C1C 0.029(5) 0.059(7) 0.049(6) 0.033(5) 0.002(5) -0.006(4)
C2C 0.034(5) 0.065(8) 0.053(7) 0.008(6) 0.002(4) -0.013(5)
C3C 0.040(5) 0.066(8) 0.056(7) 0.013(6) 0.004(5) -0.003(5)
C4C 0.061(7) 0.060(8) 0.062(8) 0.004(6) 0.003(6) -0.022(6)
C5C 0.039(5) 0.087(9) 0.077(8) 0.016(7) -0.018(6) -0.019(6)
C6C 0.042(5) 0.056(7) 0.056(6) -0.001(5) -0.010(5) -0.006(5)
C1D 0.033(5) 0.038(6) 0.048(6) -0.015(5) -0.019(4) -0.007(4)
C2D 0.060(6) 0.040(6) 0.051(6) -0.003(5) -0.002(5) -0.012(5)
C3D 0.068(7) 0.072(9) 0.051(7) 0.011(6) -0.009(5) -0.012(5)
C4D 0.066(8) 0.076(9) 0.093(10) 0.041(8) -0.041(7) -0.029(6)
C5D 0.038(7) 0.044(7) 0.127(12) 0.033(8) -0.028(8) -0.009(5)
C6D 0.034(6) 0.059(8) 0.109(10) 0.005(7) -0.017(6) 0.005(5)

loop_
_atom_type_symbol
_atom_type_description
_atom_type_scat_dispersion_real
_atom_type_scat_dispersion_imag
_atom_type_scat_source
C C 0.0033 0.0016 'International Tables Vol C Tables 4.2.6.8 and 6.1.1.4'
H H 0.0000 0.0000 'International Tables Vol C Tables 4.2.6.8 and 6.1.1.4'
P P 0.1023 0.0942 'International Tables Vol C Tables 4.2.6.8 and 6.1.1.4'
Cl Cl 0.1484 0.1585 'International Tables Vol C Tables 4.2.6.8 and 6.1.1.4'
Pd Pd -0.9988 1.0072 'International Tables Vol C Tables 4.2.6.8 and 6.1.1.4'

loop_
_geom_angle_atom_site_label_1
_geom_angle_atom_site_label_2
_geom_angle_atom_site_label_3
_geom_angle
C1 Pd1 P2 82.89(19)
C1 Pd1 P1 83.20(19)
P2 Pd1 P1 165.87(7)
C1 Pd1 Cl1 177.3(2)
P2 Pd1 Cl1 95.46(8)
P1 Pd1 Cl1 98.53(7)
C1' P1 C3 105.9(5)
C1' P1 C1" 102.3(5)
C3 P1 C1" 107.3(5)
C1' P1 Pd1 119.9(4)
C3 P1 Pd1 103.1(3)
C1" P1 Pd1 117.3(3)
C1D P2 C1C 103.7(4)
C1D P2 C5 108.6(4)
C1C P2 C5 106.1(4)
C1D P2 Pd1 118.3(3)
C1C P2 Pd1 115.3(3)
C5 P2 Pd1 104.1(3)
C41 C1 C21 116.4(8)
C41 C1 C2 133.5(10)
C21 C1 C2 40.4(11)
C41 C1 C4 40.3(10)
C21 C1 C4 133.9(10)
C2 C1 C4 117.5(7)
C41 C1 Pd1 111.7(9)
C21 C1 Pd1 112.1(9)
C2 C1 Pd1 114.6(6)
C4 C1 Pd1 113.9(6)
C3 C2 C1 116.1(8)
C3 C21 C1 116.3(9)
C21 C3 C2 40.4(11)
C21 C3 P1 106.9(9)
C2 C3 P1 108.9(7)
C1 C4 C5 116.9(8)
C5 C41 C1 117.4(9)
C41 C5 C4 40.3(10)
C41 C5 P2 106.8(9)
C4 C5 P2 106.1(6)
C2" C1" C6" 119.4(10)
C2" C1" P1 122.6(8)
C6" C1" P1 118.0(8)
C1" C2" C3" 121.3(11)
C4" C3" C2" 119.5(11)
C3" C4" C5" 119.9(11)
C4" C5" C6" 122.7(13)
C5" C6" C1" 117.0(12)
C6' C1' C2' 117.7(10)
C6' C1' P1 122.9(9)
C2' C1' P1 119.3(10)
C1' C2' C3' 121.1(15)
C4' C3' C2' 118.0(15)
C3' C4' C5' 122.0(12)
C4' C5' C6' 117.8(11)
C1' C6' C5' 123.2(10)
C2C C1C C6C 117.9(10)
C2C C1C P2 120.6(8)
C6C C1C P2 121.4(8)
C1C C2C C3C 121.6(10)
C2C C3C C4C 120.8(10)
C5C C4C C3C 117.2(11)
C6C C5C C4C 122.4(10)
C5C C6C C1C 120.0(10)
C2D C1D C6D 117.7(10)
C2D C1D P2 120.2(7)
C6D C1D P2 122.1(9)
C3D C2D C1D 120.4(10)
C4D C3D C2D 121.1(11)
C3D C4D C5D 120.1(11)
C4D C5D C6D 118.9(11)
C5D C6D C1D 121.8(11)

loop_
_geom_bond_atom_site_label_1
_geom_bond_atom_site_label_2
_geom_bond_distance
Pd1 C1 2.111(7)
Pd1 P2 2.304(2)
Pd1 P1 2.313(2)
Pd1 Cl1 2.431(2)
P1 C1' 1.814(10)
P1 C3 1.840(8)
P1 C1" 1.842(10)
P2 C1D 1.789(11)
P2 C1C 1.835(12)
P2 C5 1.836(8)
C1 C41 1.472(6)
C1 C21 1.472(6)
C1 C2 1.473(6)
C1 C4 1.475(6)
C2 C3 1.473(6)
C21 C3 1.471(6)
C4 C5 1.476(6)
C41 C5 1.471(6)
C1" C2" 1.370(14)
C1" C6" 1.396(14)
C2" C3" 1.376(15)
C3" C4" 1.341(16)
C4" C5" 1.357(18)
C5" C6" 1.377(16)
C1' C6' 1.366(14)
C1' C2' 1.372(17)
C2' C3' 1.435(18)
C3' C4' 1.36(2)
C4' C5' 1.377(16)
C5' C6' 1.393(13)
C1C C2C 1.349(13)
C1C C6C 1.430(12)
C2C C3C 1.388(14)
C3C C4C 1.398(14)
C4C C5C 1.381(16)
C5C C6C 1.353(14)
C1D C2D 1.393(13)
C1D C6D 1.406(14)
C2D C3D 1.384(13)
C3D C4D 1.379(16)
C4D C5D 1.384(18)
C5D C6D 1.392(16)
